data_7057143
loop_
_publ_author_name
'Driowya, Mohsine'
'Allouchi, Hassan'
'Gally, Jos\'e Manuel'
'Bonnet, Pascal'
'Guillaumet, G\'erald'

_publ_section_title
;
 Synthesis of novel series of 7,7&#x2032;-(substituted
 methylene)bis-imidazo[1,2-b]pyrazoles via an acid catalyzed one-pot
 three-component reaction
;
_journal_issue 8
_journal_name_full 'New Journal of Chemistry'
_journal_page_first 5728
_journal_paper_doi 10.1039/C7NJ05088G
_journal_volume 42
_journal_year 2018
_chemical_formula_sum 'C48.5 H59 Cl N11'
_chemical_formula_weight 831.51
_space_group_crystal_system triclinic
_space_group_IT_number 2
_space_group_name_Hall '-P 1'
_space_group_name_H-M_alt 'P -1'
_symmetry_space_group_name_Hall '-P 1'
_symmetry_space_group_name_H-M 'P -1'
_atom_sites_solution_hydrogens geom
_audit_creation_method SHELXL-2014/7
_audit_update_record
;
2017-12-18 deposited with the CCDC.
2018-03-08 downloaded from the CCDC.
;
_cell_angle_alpha 105.058(4)
_cell_angle_beta 101.304(4)
_cell_angle_gamma 96.287(4)
_cell_formula_units_Z 2
_cell_length_a 11.8594(6)
_cell_length_b 13.3077(7)
_cell_length_c 15.7675(8)
_cell_measurement_reflns_used 3681
_cell_measurement_temperature 170(2)
_cell_measurement_theta_max 24.282
_cell_measurement_theta_min 3.850
_cell_volume 2322.3(2)
_computing_cell_refinement
;
CrysAlisPro, Agilent Technologies,
Version 1.171.37.34i (release 04-08-2014 CrysAlis171 .NET)
(compiled Aug  4 2014,14:34:23)
;
_computing_data_collection
;
CrysAlisPro, Agilent Technologies,
Version 1.171.37.34i (release 04-08-2014 CrysAlis171 .NET)
(compiled Aug  4 2014,14:34:23)
;
_computing_data_reduction
;
CrysAlisPro, Agilent Technologies,
Version 1.171.37.34i (release 04-08-2014 CrysAlis171 .NET)
(compiled Aug  4 2014,14:34:23)
;
_computing_molecular_graphics
;
WinGX Version 2014.12, J.L. Farrugia, 212, J Appl. Cryst. 45, 849-854
;
_computing_structure_refinement 'SHELXL-2014/7 (Sheldrick, 2014)'
_computing_structure_solution 'SHELXS-2014/7 (Sheldrick, 2014)'
_diffrn_ambient_temperature 170(2)
_diffrn_detector 'CCD plate'
_diffrn_detector_area_resol_mean 8.3622
_diffrn_detector_type 'Sapphire2, large Be window'
_diffrn_measured_fraction_theta_full 0.997
_diffrn_measured_fraction_theta_max 0.997
_diffrn_measurement_details
;
#__ type_ start__ end____ width___ exp.time_
  1 omega  -36.00   61.00   1.0000  170.0000
omega____ theta____ kappa____ phi______ frames
    -      -18.7155   77.0000 -120.0000 97

#__ type_ start__ end____ width___ exp.time_
  2 omega  -13.00  103.00   1.0000  170.0000
omega____ theta____ kappa____ phi______ frames
    -       19.6530   77.0000  120.0000 116

#__ type_ start__ end____ width___ exp.time_
  3 omega    4.00   55.00   1.0000  170.0000
omega____ theta____ kappa____ phi______ frames
    -       19.6530   77.0000 -150.0000 51

#__ type_ start__ end____ width___ exp.time_
  4 omega  -14.00   99.00   1.0000  170.0000
omega____ theta____ kappa____ phi______ frames
    -       19.6530   77.0000    0.0000 113

;
_diffrn_measurement_device 'four-circle diffractometer'
_diffrn_measurement_device_type 'Xcalibur, Sapphire2, large Be window'
_diffrn_measurement_method '\w scans'
_diffrn_orient_matrix_UB_11 0.0321716000
_diffrn_orient_matrix_UB_12 -0.0414455000
_diffrn_orient_matrix_UB_13 -0.0112751000
_diffrn_orient_matrix_UB_21 -0.0363162000
_diffrn_orient_matrix_UB_22 -0.0177207000
_diffrn_orient_matrix_UB_23 -0.0442925000
_diffrn_orient_matrix_UB_31 0.0384204000
_diffrn_orient_matrix_UB_32 0.0332383000
_diffrn_orient_matrix_UB_33 -0.0143775000
_diffrn_radiation_monochromator graphite
_diffrn_radiation_type MoK\a
_diffrn_radiation_wavelength 0.71073
_diffrn_reflns_av_R_equivalents 0.1141
_diffrn_reflns_av_unetI/netI 0.1479
_diffrn_reflns_Laue_measured_fraction_full 0.997
_diffrn_reflns_Laue_measured_fraction_max 0.997
_diffrn_reflns_limit_h_max 13
_diffrn_reflns_limit_h_min -14
_diffrn_reflns_limit_k_max 15
_diffrn_reflns_limit_k_min -16
_diffrn_reflns_limit_l_max 19
_diffrn_reflns_limit_l_min -12
_diffrn_reflns_number 16755
_diffrn_reflns_point_group_measured_fraction_full 0.997
_diffrn_reflns_point_group_measured_fraction_max 0.997
_diffrn_reflns_theta_full 25.242
_diffrn_reflns_theta_max 26.372
_diffrn_reflns_theta_min 3.217
_diffrn_source 'Enhance (Mo) X-ray Source'
_exptl_absorpt_coefficient_mu 0.128
_exptl_absorpt_correction_T_max 1.00000
_exptl_absorpt_correction_T_min 0.33450
_exptl_absorpt_correction_type multi-scan
_exptl_absorpt_process_details
;
CrysAlisPro, Agilent Technologies,
Version 1.171.37.34i (release 04-08-2014 CrysAlis171 .NET)
(compiled Aug  4 2014,14:34:23)
Empirical absorption correction using spherical harmonics,
 implemented in SCALE3 ABSPACK scaling algorithm.
Empirical absorption correction using spherical harmonics,
 implemented in SCALE3 ABSPACK scaling algorithm.
;
_exptl_crystal_colour orange
_exptl_crystal_density_diffrn 1.189
_exptl_crystal_description 'distrorted cube'
_exptl_crystal_F_000 888
_exptl_crystal_size_max 0.170
_exptl_crystal_size_mid 0.110
_exptl_crystal_size_min 0.090
_refine_diff_density_max 1.043
_refine_diff_density_min -0.356
_refine_diff_density_rms 0.084
_refine_ls_extinction_coef 0.0000(17)
_refine_ls_extinction_expression Fc^*^=kFc[1+0.001xFc^2^\l^3^/sin(2\q)]^-1/4^
_refine_ls_extinction_method 'SHELXL-2014/7 (Sheldrick 2014'
_refine_ls_goodness_of_fit_ref 1.026
_refine_ls_hydrogen_treatment constr
_refine_ls_matrix_type full
_refine_ls_number_parameters 573
_refine_ls_number_reflns 9473
_refine_ls_number_restraints 1
_refine_ls_restrained_S_all 1.027
_refine_ls_R_factor_all 0.1634
_refine_ls_R_factor_gt 0.0924
_refine_ls_shift/su_max 0.242
_refine_ls_shift/su_mean 0.001
_refine_ls_structure_factor_coef Fsqd
_refine_ls_weighting_details 'w=1/[\s^2^(Fo^2^)+(0.1604P)^2^] where P=(Fo^2^+2Fc^2^)/3'
_refine_ls_weighting_scheme calc
_refine_ls_wR_factor_gt 0.2518
_refine_ls_wR_factor_ref 0.3208
_reflns_Friedel_coverage 0.000
_reflns_number_gt 4756
_reflns_number_total 9473
_reflns_threshold_expression 'I > 2\s(I)'
_cod_data_source_file c7nj05088g2.cif
_cod_data_source_block md15-n2-a
_cod_depositor_comments 'Adding full bibliography for 7057143--7057144.cif.'
_cod_original_formula_sum 'C48.50 H59 Cl N11'
_cod_database_code 7057143
_shelx_shelxl_version_number 2014/7
_shelx_space_group_comment
;
The symmetry employed for this shelxl refinement is uniquely defined
by the following loop, which should always be used as a source of
symmetry information in preference to the above space-group names.
They are only intended as comments.
;
_shelx_estimated_absorpt_t_min 0.979
_shelx_estimated_absorpt_t_max 0.989

loop_
_space_group_symop_operation_xyz
'x, y, z'
'-x, -y, -z'

loop_
_atom_site_label
_atom_site_type_symbol
_atom_site_fract_x
_atom_site_fract_y
_atom_site_fract_z
_atom_site_U_iso_or_equiv
_atom_site_adp_type
_atom_site_occupancy
_atom_site_site_symmetry_order
_atom_site_calc_flag
_atom_site_refinement_flags_posn
_atom_site_refinement_flags_adp
_atom_site_refinement_flags_occupancy
C1 C 0.5364(3) 0.3321(3) 0.6785(2) 0.0362(9) Uani 1 1 d . . .
H1 H 0.5205 0.2709 0.7027 0.043 Uiso 1 1 calc R U .
C2 C 0.4363(3) 0.3954(3) 0.6880(2) 0.0370(9) Uani 1 1 d . . .
C3 C 0.3457(4) 0.3641(3) 0.7255(3) 0.0439(10) Uani 1 1 d . . .
H3 H 0.3465 0.3032 0.7462 0.053 Uiso 1 1 calc R U .
C4 C 0.2559(4) 0.4199(3) 0.7328(3) 0.0481(11) Uani 1 1 d . . .
H4 H 0.1943 0.3969 0.7574 0.058 Uiso 1 1 calc R U .
C5 C 0.2549(4) 0.5104(3) 0.7038(3) 0.0446(10) Uani 1 1 d . . .
C6 C 0.3447(4) 0.5439(3) 0.6678(3) 0.0438(10) Uani 1 1 d . . .
H6 H 0.3445 0.6055 0.6481 0.053 Uiso 1 1 calc R U .
C7 C 0.4346(4) 0.4861(3) 0.6609(3) 0.0413(10) Uani 1 1 d . . .
H7 H 0.4967 0.5095 0.6370 0.050 Uiso 1 1 calc R U .
C8 C 0.1652(5) 0.6611(4) 0.6944(4) 0.0674(14) Uani 1 1 d . . .
H8A H 0.2340 0.7112 0.7335 0.101 Uiso 1 1 calc R U .
H8B H 0.0944 0.6894 0.7045 0.101 Uiso 1 1 calc R U .
H8C H 0.1682 0.6502 0.6311 0.101 Uiso 1 1 calc R U .
C9 C 0.5338(3) 0.2868(3) 0.5791(3) 0.0386(9) Uani 1 1 d . . .
C10 C 0.4731(3) 0.1925(3) 0.5235(3) 0.0377(9) Uani 1 1 d . . .
C11 C 0.5786(4) 0.3363(3) 0.5194(3) 0.0407(9) Uani 1 1 d . . .
H11 H 0.6246 0.4048 0.5389 0.049 Uiso 1 1 calc R U .
C12 C 0.3672(3) 0.0438(3) 0.4424(3) 0.0387(9) Uani 1 1 d . . .
C13 C 0.4140(3) 0.0934(3) 0.3767(3) 0.0374(9) Uani 1 1 d . . .
C14 C 0.4269(4) 0.1010(3) 0.2242(3) 0.0421(10) Uani 1 1 d . . .
C15 C 0.5610(3) 0.1111(3) 0.2358(3) 0.0418(9) Uani 1 1 d . . .
H15A H 0.5835 0.1603 0.2021 0.050 Uiso 1 1 calc R U .
H15B H 0.5967 0.1467 0.3005 0.050 Uiso 1 1 calc R U .
C16 C 0.6215(4) 0.0146(3) 0.2082(3) 0.0450(10) Uani 1 1 d . . .
C17 C 0.3943(4) 0.2106(3) 0.2355(3) 0.0484(11) Uani 1 1 d . . .
H17A H 0.3103 0.2060 0.2316 0.073 Uiso 1 1 calc R U .
H17B H 0.4142 0.2385 0.1876 0.073 Uiso 1 1 calc R U .
H17C H 0.4375 0.2577 0.2945 0.073 Uiso 1 1 calc R U .
C18 C 0.3560(4) 0.0304(3) 0.1325(3) 0.0486(11) Uani 1 1 d . . .
H18A H 0.3662 -0.0430 0.1268 0.073 Uiso 1 1 calc R U .
H18B H 0.3829 0.0531 0.0844 0.073 Uiso 1 1 calc R U .
H18C H 0.2733 0.0356 0.1272 0.073 Uiso 1 1 calc R U .
C19 C 0.7526(4) 0.0492(4) 0.2525(3) 0.0548(12) Uani 1 1 d . . .
H19A H 0.7928 -0.0115 0.2385 0.082 Uiso 1 1 calc R U .
H19B H 0.7637 0.0767 0.3180 0.082 Uiso 1 1 calc R U .
H19C H 0.7848 0.1045 0.2289 0.082 Uiso 1 1 calc R U .
C20 C 0.5764(4) -0.0793(3) 0.2396(3) 0.0551(12) Uani 1 1 d . . .
H20A H 0.4949 -0.1073 0.2076 0.083 Uiso 1 1 calc R U .
H20B H 0.5818 -0.0557 0.3048 0.083 Uiso 1 1 calc R U .
H20C H 0.6239 -0.1347 0.2265 0.083 Uiso 1 1 calc R U .
C21 C 0.6101(5) -0.0219(4) 0.1051(3) 0.0632(13) Uani 1 1 d . . .
H21A H 0.5290 -0.0539 0.0744 0.095 Uiso 1 1 calc R U .
H21B H 0.6611 -0.0740 0.0910 0.095 Uiso 1 1 calc R U .
H21C H 0.6330 0.0390 0.0844 0.095 Uiso 1 1 calc R U .
C22 C 0.2902(3) -0.0584(3) 0.4191(3) 0.0372(9) Uani 1 1 d . . .
C23 C 0.2695(4) -0.1004(3) 0.4883(3) 0.0467(10) Uani 1 1 d . . .
H23 H 0.3056 -0.0616 0.5490 0.056 Uiso 1 1 calc R U .
C24 C 0.1992(4) -0.1955(3) 0.4717(3) 0.0451(10) Uani 1 1 d . . .
H24 H 0.1869 -0.2220 0.5202 0.054 Uiso 1 1 calc R U .
C25 C 0.1459(4) -0.2528(3) 0.3828(3) 0.0486(11) Uani 1 1 d . . .
C26 C 0.1647(4) -0.2130(3) 0.3141(3) 0.0519(11) Uani 1 1 d . . .
H26 H 0.1280 -0.2525 0.2536 0.062 Uiso 1 1 calc R U .
C27 C 0.2349(4) -0.1179(3) 0.3296(3) 0.0467(10) Uani 1 1 d . . .
H27 H 0.2461 -0.0923 0.2804 0.056 Uiso 1 1 calc R U .
C28 C 0.0640(5) -0.3963(4) 0.4279(4) 0.0690(15) Uani 1 1 d . . .
H28A H 0.1414 -0.3998 0.4618 0.103 Uiso 1 1 calc R U .
H28B H 0.0191 -0.4679 0.4008 0.103 Uiso 1 1 calc R U .
H28C H 0.0231 -0.3542 0.4688 0.103 Uiso 1 1 calc R U .
C29 C 0.6510(3) 0.3969(3) 0.7355(3) 0.0389(9) Uani 1 1 d . . .
C30 C 0.7178(3) 0.4818(3) 0.7266(3) 0.0390(9) Uani 1 1 d . . .
C31 C 0.7111(4) 0.3901(3) 0.8221(3) 0.0458(10) Uani 1 1 d . . .
H31 H 0.6851 0.3377 0.8482 0.055 Uiso 1 1 calc R U .
C32 C 0.8106(3) 0.6186(3) 0.7039(3) 0.0377(9) Uani 1 1 d . . .
C33 C 0.8760(3) 0.6122(3) 0.7951(3) 0.0374(9) Uani 1 1 d . . .
C34 C 1.0401(4) 0.6719(3) 0.9289(3) 0.0474(10) Uani 1 1 d . . .
C35 C 0.9751(4) 0.6829(3) 1.0057(3) 0.0468(10) Uani 1 1 d . . .
H35A H 0.9097 0.6227 0.9850 0.056 Uiso 1 1 calc R U .
H35B H 1.0294 0.6714 1.0572 0.056 Uiso 1 1 calc R U .
C36 C 0.9241(5) 0.7814(4) 1.0444(3) 0.0608(13) Uani 1 1 d . . .
C37 C 1.0833(4) 0.5658(4) 0.9135(3) 0.0596(13) Uani 1 1 d . . .
H37A H 1.0179 0.5092 0.9040 0.089 Uiso 1 1 calc R U .
H37B H 1.1434 0.5673 0.9665 0.089 Uiso 1 1 calc R U .
H37C H 1.1164 0.5530 0.8601 0.089 Uiso 1 1 calc R U .
C38 C 1.1448(4) 0.7596(4) 0.9485(3) 0.0682(15) Uani 1 1 d . . .
H38A H 1.1920 0.7394 0.9043 0.102 Uiso 1 1 calc R U .
H38B H 1.1923 0.7703 1.0094 0.102 Uiso 1 1 calc R U .
H38C H 1.1171 0.8253 0.9443 0.102 Uiso 1 1 calc R U .
C39 C 0.8411(6) 0.8103(5) 0.9711(4) 0.088(2) Uani 1 1 d . . .
H39A H 0.7761 0.7516 0.9412 0.131 Uiso 1 1 calc R U .
H39B H 0.8831 0.8244 0.9266 0.131 Uiso 1 1 calc R U .
H39C H 0.8108 0.8735 0.9983 0.131 Uiso 1 1 calc R U .
C40 C 1.0180(6) 0.8773(4) 1.0991(4) 0.093(2) Uani 1 1 d . . .
H40A H 0.9843 0.9274 1.1402 0.140 Uiso 1 1 calc R U .
H40B H 1.0470 0.9117 1.0578 0.140 Uiso 1 1 calc R U .
H40C H 1.0826 0.8542 1.1341 0.140 Uiso 1 1 calc R U .
C41 C 0.8562(5) 0.7526(5) 1.1119(3) 0.0754(16) Uani 1 1 d . . .
H41A H 0.7928 0.6932 1.0795 0.113 Uiso 1 1 calc R U .
H41B H 0.8236 0.8137 1.1405 0.113 Uiso 1 1 calc R U .
H41C H 0.9093 0.7327 1.1584 0.113 Uiso 1 1 calc R U .
C42 C 0.8404(3) 0.6957(3) 0.6580(3) 0.0376(9) Uani 1 1 d . . .
C43 C 0.7953(4) 0.6714(3) 0.5658(3) 0.0445(10) Uani 1 1 d . . .
H43 H 0.7478 0.6045 0.5351 0.053 Uiso 1 1 calc R U .
C44 C 0.8166(4) 0.7401(3) 0.5168(3) 0.0473(10) Uani 1 1 d . . .
H44 H 0.7836 0.7210 0.4536 0.057 Uiso 1 1 calc R U .
C45 C 0.8862(4) 0.8372(3) 0.5602(3) 0.0443(10) Uani 1 1 d . . .
C46 C 0.9298(4) 0.8656(3) 0.6537(3) 0.0464(10) Uani 1 1 d . . .
H46 H 0.9746 0.9336 0.6846 0.056 Uiso 1 1 calc R U .
C47 C 0.9079(4) 0.7950(3) 0.7008(3) 0.0449(10) Uani 1 1 d . . .
H47 H 0.9395 0.8145 0.7642 0.054 Uiso 1 1 calc R U .
C48 C 0.8754(4) 0.8823(4) 0.4214(3) 0.0583(12) Uani 1 1 d . . .
H48A H 0.9032 0.8177 0.3940 0.087 Uiso 1 1 calc R U .
H48B H 0.9056 0.9397 0.3992 0.087 Uiso 1 1 calc R U .
H48C H 0.7899 0.8702 0.4051 0.087 Uiso 1 1 calc R U .
N1 N 0.1635(3) 0.5632(2) 0.7151(2) 0.0379(8) Uani 1 1 d . . .
N2 N 0.4842(3) 0.1873(2) 0.4375(2) 0.0391(8) Uani 1 1 d . . .
N3 N 0.5495(3) 0.2773(2) 0.4340(2) 0.0429(8) Uani 1 1 d . . .
N4 N 0.4039(3) 0.1029(2) 0.5259(2) 0.0370(7) Uani 1 1 d . . .
N5 N 0.3889(3) 0.0542(2) 0.2917(2) 0.0409(8) Uani 1 1 d . . .
N6 N 0.0761(3) -0.3487(2) 0.3585(2) 0.0447(9) Uani 1 1 d . . .
N7 N 0.8080(3) 0.5198(2) 0.8015(2) 0.0418(8) Uani 1 1 d . . .
N8 N 0.8053(3) 0.4626(3) 0.8623(2) 0.0467(9) Uani 1 1 d . . .
N9 N 0.7204(3) 0.5430(2) 0.6669(2) 0.0393(8) Uani 1 1 d . . .
N10 N 0.9664(3) 0.6763(3) 0.8432(2) 0.0430(8) Uani 1 1 d . . .
N11 N 0.9161(3) 0.9111(2) 0.5192(2) 0.0373(8) Uani 1 1 d . . .
Cl1 Cl 0.5743(3) 0.5652(2) 0.9222(2) 0.0939(10) Uani 0.5 1 d D . P
Cl2 Cl 0.4615(3) 0.7233(2) 1.0047(4) 0.1344(19) Uani 0.5 1 d D . P
C49 C 0.4482(9) 0.6131(10) 0.9258(7) 0.122(6) Uani 0.5 1 d D . P
H49A H 0.4165 0.6243 0.8667 0.147 Uiso 0.5 1 calc R U P
H49B H 0.3909 0.5594 0.9350 0.147 Uiso 0.5 1 calc R U P

loop_
_atom_site_aniso_label
_atom_site_aniso_U_11
_atom_site_aniso_U_22
_atom_site_aniso_U_33
_atom_site_aniso_U_23
_atom_site_aniso_U_13
_atom_site_aniso_U_12
C1 0.044(2) 0.034(2) 0.032(2) 0.0119(16) 0.0105(17) 0.0028(17)
C2 0.044(2) 0.037(2) 0.0282(19) 0.0094(16) 0.0072(17) 0.0023(17)
C3 0.051(2) 0.033(2) 0.051(2) 0.0148(18) 0.015(2) 0.0055(18)
C4 0.052(3) 0.044(2) 0.052(3) 0.016(2) 0.021(2) 0.000(2)
C5 0.047(2) 0.045(2) 0.042(2) 0.0118(19) 0.0120(19) 0.0082(19)
C6 0.045(2) 0.041(2) 0.052(3) 0.0235(19) 0.015(2) 0.0049(18)
C7 0.046(2) 0.039(2) 0.041(2) 0.0175(18) 0.0099(19) 0.0007(18)
C8 0.069(3) 0.066(3) 0.088(4) 0.042(3) 0.032(3) 0.028(3)
C9 0.045(2) 0.034(2) 0.037(2) 0.0112(17) 0.0082(18) 0.0059(17)
C10 0.040(2) 0.042(2) 0.037(2) 0.0202(17) 0.0101(17) 0.0068(17)
C11 0.048(2) 0.037(2) 0.035(2) 0.0106(17) 0.0074(18) 0.0013(18)
C12 0.041(2) 0.039(2) 0.038(2) 0.0123(17) 0.0084(18) 0.0091(17)
C13 0.036(2) 0.039(2) 0.036(2) 0.0100(17) 0.0068(17) 0.0061(17)
C14 0.051(2) 0.045(2) 0.033(2) 0.0131(17) 0.0111(18) 0.0114(19)
C15 0.045(2) 0.044(2) 0.041(2) 0.0162(18) 0.0136(19) 0.0109(18)
C16 0.050(2) 0.048(2) 0.041(2) 0.0144(19) 0.013(2) 0.015(2)
C17 0.053(3) 0.050(2) 0.047(2) 0.015(2) 0.015(2) 0.020(2)
C18 0.054(3) 0.056(3) 0.035(2) 0.014(2) 0.007(2) 0.012(2)
C19 0.055(3) 0.059(3) 0.059(3) 0.020(2) 0.020(2) 0.023(2)
C20 0.072(3) 0.051(3) 0.048(3) 0.020(2) 0.017(2) 0.016(2)
C21 0.080(3) 0.077(3) 0.041(3) 0.020(2) 0.019(2) 0.032(3)
C22 0.039(2) 0.0317(19) 0.040(2) 0.0114(17) 0.0053(17) 0.0043(16)
C23 0.051(3) 0.041(2) 0.044(2) 0.0117(19) 0.005(2) 0.0031(19)
C24 0.052(2) 0.038(2) 0.042(2) 0.0087(18) 0.013(2) 0.0000(19)
C25 0.042(2) 0.046(2) 0.054(3) 0.015(2) 0.007(2) 0.0025(19)
C26 0.055(3) 0.049(3) 0.044(2) 0.014(2) -0.003(2) -0.002(2)
C27 0.053(3) 0.043(2) 0.039(2) 0.0116(19) 0.001(2) 0.002(2)
C28 0.065(3) 0.050(3) 0.084(4) 0.020(3) 0.010(3) -0.010(2)
C29 0.045(2) 0.034(2) 0.035(2) 0.0112(17) 0.0012(18) 0.0045(17)
C30 0.044(2) 0.034(2) 0.036(2) 0.0117(17) 0.0014(18) 0.0012(17)
C31 0.056(3) 0.044(2) 0.039(2) 0.0175(19) 0.011(2) 0.004(2)
C32 0.039(2) 0.038(2) 0.036(2) 0.0122(17) 0.0064(17) 0.0107(17)
C33 0.037(2) 0.037(2) 0.038(2) 0.0136(17) 0.0044(17) 0.0065(17)
C34 0.042(2) 0.059(3) 0.043(2) 0.024(2) 0.0030(19) 0.009(2)
C35 0.050(2) 0.050(2) 0.039(2) 0.0169(19) 0.0034(19) 0.007(2)
C36 0.076(3) 0.060(3) 0.047(3) 0.021(2) 0.004(2) 0.022(3)
C37 0.061(3) 0.071(3) 0.054(3) 0.024(2) 0.010(2) 0.029(3)
C38 0.051(3) 0.089(4) 0.055(3) 0.029(3) -0.007(2) -0.015(3)
C39 0.114(5) 0.106(5) 0.057(3) 0.027(3) 0.019(3) 0.071(4)
C40 0.137(6) 0.057(3) 0.068(4) 0.006(3) 0.003(4) 0.009(4)
C41 0.089(4) 0.093(4) 0.053(3) 0.022(3) 0.025(3) 0.036(3)
C42 0.037(2) 0.036(2) 0.041(2) 0.0148(17) 0.0074(17) 0.0050(16)
C43 0.053(3) 0.037(2) 0.041(2) 0.0132(18) 0.007(2) -0.0025(19)
C44 0.052(3) 0.048(2) 0.044(2) 0.020(2) 0.010(2) 0.003(2)
C45 0.041(2) 0.049(2) 0.052(3) 0.024(2) 0.016(2) 0.0110(19)
C46 0.047(2) 0.044(2) 0.046(2) 0.0185(19) 0.004(2) 0.0004(19)
C47 0.042(2) 0.045(2) 0.043(2) 0.0152(19) 0.0004(19) 0.0007(19)
C48 0.063(3) 0.059(3) 0.057(3) 0.033(2) 0.009(2) -0.003(2)
N1 0.0357(17) 0.0319(16) 0.054(2) 0.0177(15) 0.0189(16) 0.0114(13)
N2 0.0455(19) 0.0371(18) 0.0337(17) 0.0121(14) 0.0094(15) -0.0013(15)
N3 0.048(2) 0.0399(18) 0.0408(19) 0.0146(15) 0.0105(16) -0.0005(15)
N4 0.0430(18) 0.0327(16) 0.0342(17) 0.0099(14) 0.0079(15) 0.0041(14)
N5 0.046(2) 0.0404(18) 0.0370(18) 0.0150(15) 0.0070(15) 0.0053(15)
N6 0.046(2) 0.0296(17) 0.048(2) 0.0082(15) 0.0035(16) -0.0170(14)
N7 0.0438(19) 0.0417(18) 0.0366(18) 0.0163(15) -0.0012(15) 0.0003(15)
N8 0.054(2) 0.0438(19) 0.040(2) 0.0172(16) 0.0028(17) 0.0020(17)
N9 0.0454(19) 0.0359(17) 0.0354(18) 0.0120(14) 0.0063(15) 0.0041(15)
N10 0.0401(19) 0.048(2) 0.0395(19) 0.0162(16) 0.0036(15) 0.0032(16)
N11 0.0399(18) 0.0332(16) 0.0386(18) 0.0213(14) 0.0018(15) -0.0072(14)
Cl1 0.102(2) 0.0776(19) 0.100(2) -0.0001(17) 0.047(2) 0.0261(17)
Cl2 0.073(2) 0.0597(18) 0.235(5) -0.019(3) 0.042(3) 0.0034(15)
C49 0.061(7) 0.235(18) 0.038(6) 0.040(8) -0.018(5) -0.059(9)

loop_
_atom_type_symbol
_atom_type_description
_atom_type_scat_dispersion_real
_atom_type_scat_dispersion_imag
_atom_type_scat_source
C C 0.0033 0.0016 'International Tables Vol C Tables 4.2.6.8 and 6.1.1.4'
H H 0.0000 0.0000 'International Tables Vol C Tables 4.2.6.8 and 6.1.1.4'
N N 0.0061 0.0033 'International Tables Vol C Tables 4.2.6.8 and 6.1.1.4'
Cl Cl 0.1484 0.1585 'International Tables Vol C Tables 4.2.6.8 and 6.1.1.4'

loop_
_exptl_crystal_face_index_h
_exptl_crystal_face_index_k
_exptl_crystal_face_index_l
_exptl_crystal_face_perp_dist
_exptl_oxdiff_crystal_face_indexfrac_h
_exptl_oxdiff_crystal_face_indexfrac_k
_exptl_oxdiff_crystal_face_indexfrac_l
_exptl_oxdiff_crystal_face_x
_exptl_oxdiff_crystal_face_y
_exptl_oxdiff_crystal_face_z
0 0 1 0.0350 0.0016 0.0014 0.9940 -0.0112 -0.0441 -0.0142
0 0 -1 0.0550 -0.0016 -0.0014 -0.9940 0.0112 0.0441 0.0142
1 0 0 0.0500 0.9887 0.0046 0.0020 0.0316 -0.0361 0.0381
-1 0 0 0.0500 -0.9887 -0.0046 -0.0020 -0.0316 0.0361 -0.0381
0 1 0 0.0700 0.0012 0.9948 -0.0030 -0.0412 -0.0175 0.0332
0 -1 0 0.0600 -0.0012 -0.9948 0.0030 0.0412 0.0175 -0.0332
1 0 -1 0.0600 0.9871 0.0032 -0.9920 0.0428 0.0080 0.0523
-1 0 1 0.0550 -0.9871 -0.0032 0.9920 -0.0428 -0.0080 -0.0523
0 1 -1 0.0950 -0.0004 0.9935 -0.9970 -0.0299 0.0266 0.0473
-1 1 0 0.0800 -0.9875 0.9902 -0.0050 -0.0728 0.0185 -0.0050
1 -1 0 0.0750 0.9875 -0.9902 0.0050 0.0728 -0.0185 0.0050

loop_
_geom_angle_atom_site_label_1
_geom_angle_atom_site_label_2
_geom_angle_atom_site_label_3
_geom_angle
C29 C1 C9 114.9(3)
C29 C1 C2 110.9(3)
C9 C1 C2 109.5(3)
C29 C1 H1 107.1
C9 C1 H1 107.1
C2 C1 H1 107.1
C7 C2 C3 118.1(4)
C7 C2 C1 120.7(3)
C3 C2 C1 121.2(3)
C4 C3 C2 121.1(4)
C4 C3 H3 119.5
C2 C3 H3 119.5
C3 C4 C5 119.9(4)
C3 C4 H4 120.1
C5 C4 H4 120.1
N1 C5 C6 123.4(4)
N1 C5 C4 116.5(4)
C6 C5 C4 120.1(4)
C5 C6 C7 119.0(4)
C5 C6 H6 120.5
C7 C6 H6 120.5
C2 C7 C6 121.8(4)
C2 C7 H7 119.1
C6 C7 H7 119.1
N1 C8 H8A 109.5
N1 C8 H8B 109.5
H8A C8 H8B 109.5
N1 C8 H8C 109.5
H8A C8 H8C 109.5
H8B C8 H8C 109.5
C10 C9 C11 103.7(3)
C10 C9 C1 126.4(4)
C11 C9 C1 129.4(3)
C9 C10 N2 107.7(3)
C9 C10 N4 140.6(4)
N2 C10 N4 111.7(3)
N3 C11 C9 113.4(3)
N3 C11 H11 123.3
C9 C11 H11 123.3
N4 C12 C22 121.5(3)
N4 C12 C13 112.2(3)
C22 C12 C13 126.3(3)
N5 C13 N2 134.5(4)
N5 C13 C12 125.0(3)
N2 C13 C12 100.5(3)
N5 C14 C17 110.1(3)
N5 C14 C18 105.5(3)
C17 C14 C18 107.4(3)
N5 C14 C15 110.8(3)
C17 C14 C15 108.5(3)
C18 C14 C15 114.3(3)
C16 C15 C14 122.5(3)
C16 C15 H15A 106.7
C14 C15 H15A 106.7
C16 C15 H15B 106.7
C14 C15 H15B 106.7
H15A C15 H15B 106.6
C19 C16 C20 108.0(4)
C19 C16 C15 107.7(3)
C20 C16 C15 113.2(3)
C19 C16 C21 106.6(4)
C20 C16 C21 109.5(4)
C15 C16 C21 111.4(3)
C14 C17 H17A 109.5
C14 C17 H17B 109.5
H17A C17 H17B 109.5
C14 C17 H17C 109.5
H17A C17 H17C 109.5
H17B C17 H17C 109.5
C14 C18 H18A 109.5
C14 C18 H18B 109.5
H18A C18 H18B 109.5
C14 C18 H18C 109.5
H18A C18 H18C 109.5
H18B C18 H18C 109.5
C16 C19 H19A 109.5
C16 C19 H19B 109.5
H19A C19 H19B 109.5
C16 C19 H19C 109.5
H19A C19 H19C 109.5
H19B C19 H19C 109.5
C16 C20 H20A 109.5
C16 C20 H20B 109.5
H20A C20 H20B 109.5
C16 C20 H20C 109.5
H20A C20 H20C 109.5
H20B C20 H20C 109.5
C16 C21 H21A 109.5
C16 C21 H21B 109.5
H21A C21 H21B 109.5
C16 C21 H21C 109.5
H21A C21 H21C 109.5
H21B C21 H21C 109.5
C23 C22 C27 117.3(3)
C23 C22 C12 119.2(4)
C27 C22 C12 123.5(4)
C24 C23 C22 122.5(4)
C24 C23 H23 118.8
C22 C23 H23 118.8
C23 C24 C25 119.0(4)
C23 C24 H24 120.5
C25 C24 H24 120.5
N6 C25 C26 116.6(4)
N6 C25 C24 124.0(4)
C26 C25 C24 119.4(4)
C25 C26 C27 122.3(4)
C25 C26 H26 118.9
C27 C26 H26 118.9
C26 C27 C22 119.5(4)
C26 C27 H27 120.3
C22 C27 H27 120.3
N6 C28 H28A 109.5
N6 C28 H28B 109.5
H28A C28 H28B 109.5
N6 C28 H28C 109.5
H28A C28 H28C 109.5
H28B C28 H28C 109.5
C30 C29 C31 102.0(3)
C30 C29 C1 131.2(3)
C31 C29 C1 126.5(4)
C29 C30 N7 108.7(3)
C29 C30 N9 139.9(4)
N7 C30 N9 111.4(3)
N8 C31 C29 114.6(4)
N8 C31 H31 122.7
C29 C31 H31 122.7
N9 C32 C42 120.8(4)
N9 C32 C33 112.3(3)
C42 C32 C33 126.9(4)
N10 C33 N7 135.9(4)
N10 C33 C32 123.7(4)
N7 C33 C32 100.4(3)
N10 C34 C37 109.0(4)
N10 C34 C38 103.9(3)
C37 C34 C38 108.5(4)
N10 C34 C35 113.2(3)
C37 C34 C35 108.0(4)
C38 C34 C35 114.0(4)
C36 C35 C34 123.9(4)
C36 C35 H35A 106.4
C34 C35 H35A 106.4
C36 C35 H35B 106.4
C34 C35 H35B 106.4
H35A C35 H35B 106.4
C39 C36 C40 109.8(5)
C39 C36 C35 111.9(4)
C40 C36 C35 113.1(4)
C39 C36 C41 109.6(5)
C40 C36 C41 106.4(5)
C35 C36 C41 105.8(4)
C34 C37 H37A 109.5
C34 C37 H37B 109.5
H37A C37 H37B 109.5
C34 C37 H37C 109.5
H37A C37 H37C 109.5
H37B C37 H37C 109.5
C34 C38 H38A 109.5
C34 C38 H38B 109.5
H38A C38 H38B 109.5
C34 C38 H38C 109.5
H38A C38 H38C 109.5
H38B C38 H38C 109.5
C36 C39 H39A 109.5
C36 C39 H39B 109.5
H39A C39 H39B 109.5
C36 C39 H39C 109.5
H39A C39 H39C 109.5
H39B C39 H39C 109.5
C36 C40 H40A 109.5
C36 C40 H40B 109.5
H40A C40 H40B 109.5
C36 C40 H40C 109.5
H40A C40 H40C 109.5
H40B C40 H40C 109.5
C36 C41 H41A 109.5
C36 C41 H41B 109.5
H41A C41 H41B 109.5
C36 C41 H41C 109.5
H41A C41 H41C 109.5
H41B C41 H41C 109.5
C43 C42 C47 117.1(4)
C43 C42 C32 118.4(4)
C47 C42 C32 124.5(4)
C44 C43 C42 122.6(4)
C44 C43 H43 118.7
C42 C43 H43 118.7
C43 C44 C45 119.4(4)
C43 C44 H44 120.3
C45 C44 H44 120.3
N11 C45 C44 125.2(4)
N11 C45 C46 115.4(4)
C44 C45 C46 119.4(4)
C47 C46 C45 119.9(4)
C47 C46 H46 120.0
C45 C46 H46 120.0
C46 C47 C42 121.5(4)
C46 C47 H47 119.2
C42 C47 H47 119.2
N11 C48 H48A 109.5
N11 C48 H48B 109.5
H48A C48 H48B 109.5
N11 C48 H48C 109.5
H48A C48 H48C 109.5
H48B C48 H48C 109.5
C5 N1 C8 118.1(3)
N3 N2 C10 112.1(3)
N3 N2 C13 138.4(3)
C10 N2 C13 109.1(3)
C11 N3 N2 103.2(3)
C12 N4 C10 106.4(3)
C13 N5 C14 127.5(3)
C25 N6 C28 117.7(4)
C30 N7 N8 112.4(3)
C30 N7 C33 109.3(3)
N8 N7 C33 138.1(3)
C31 N8 N7 102.4(3)
C32 N9 C30 106.5(3)
C33 N10 C34 127.4(4)
C45 N11 C48 116.7(3)
Cl2 C49 Cl1 114.3(6)
Cl2 C49 H49A 108.7
Cl1 C49 H49A 108.7
Cl2 C49 H49B 108.7
Cl1 C49 H49B 108.7
H49A C49 H49B 107.6

loop_
_geom_bond_atom_site_label_1
_geom_bond_atom_site_label_2
_geom_bond_distance
C1 C29 1.503(5)
C1 C9 1.519(5)
C1 C2 1.537(5)
C1 H1 1.0000
C2 C7 1.382(5)
C2 C3 1.398(5)
C3 C4 1.370(6)
C3 H3 0.9500
C4 C5 1.394(6)
C4 H4 0.9500
C5 N1 1.371(5)
C5 C6 1.385(6)
C6 C7 1.386(5)
C6 H6 0.9500
C7 H7 0.9500
C8 N1 1.423(5)
C8 H8A 0.9800
C8 H8B 0.9800
C8 H8C 0.9800
C9 C10 1.358(5)
C9 C11 1.429(5)
C10 N2 1.374(5)
C10 N4 1.385(5)
C11 N3 1.326(5)
C11 H11 0.9500
C12 N4 1.305(5)
C12 C22 1.468(5)
C12 C13 1.523(5)
C13 N5 1.265(5)
C13 N2 1.417(5)
C14 N5 1.482(5)
C14 C17 1.525(5)
C14 C18 1.526(5)
C14 C15 1.551(6)
C15 C16 1.545(5)
C15 H15A 0.9900
C15 H15B 0.9900
C16 C19 1.539(6)
C16 C20 1.540(6)
C16 C21 1.545(6)
C17 H17A 0.9800
C17 H17B 0.9800
C17 H17C 0.9800
C18 H18A 0.9800
C18 H18B 0.9800
C18 H18C 0.9800
C19 H19A 0.9800
C19 H19B 0.9800
C19 H19C 0.9800
C20 H20A 0.9800
C20 H20B 0.9800
C20 H20C 0.9800
C21 H21A 0.9800
C21 H21B 0.9800
C21 H21C 0.9800
C22 C23 1.398(6)
C22 C27 1.412(5)
C23 C24 1.370(5)
C23 H23 0.9500
C24 C25 1.392(6)
C24 H24 0.9500
C25 N6 1.361(5)
C25 C26 1.367(6)
C26 C27 1.372(6)
C26 H26 0.9500
C27 H27 0.9500
C28 N6 1.421(6)
C28 H28A 0.9800
C28 H28B 0.9800
C28 H28C 0.9800
C29 C30 1.361(5)
C29 C31 1.442(5)
C30 N7 1.368(5)
C30 N9 1.398(5)
C31 N8 1.323(5)
C31 H31 0.9500
C32 N9 1.308(5)
C32 C42 1.453(5)
C32 C33 1.523(5)
C33 N10 1.264(5)
C33 N7 1.432(5)
C34 N10 1.477(5)
C34 C37 1.531(6)
C34 C38 1.532(6)
C34 C35 1.542(6)
C35 C36 1.536(6)
C35 H35A 0.9900
C35 H35B 0.9900
C36 C39 1.524(7)
C36 C40 1.534(8)
C36 C41 1.552(7)
C37 H37A 0.9800
C37 H37B 0.9800
C37 H37C 0.9800
C38 H38A 0.9800
C38 H38B 0.9800
C38 H38C 0.9800
C39 H39A 0.9800
C39 H39B 0.9800
C39 H39C 0.9800
C40 H40A 0.9800
C40 H40B 0.9800
C40 H40C 0.9800
C41 H41A 0.9800
C41 H41B 0.9800
C41 H41C 0.9800
C42 C43 1.385(6)
C42 C47 1.392(5)
C43 C44 1.375(5)
C43 H43 0.9500
C44 C45 1.380(6)
C44 H44 0.9500
C45 N11 1.362(5)
C45 C46 1.398(6)
C46 C47 1.374(6)
C46 H46 0.9500
C47 H47 0.9500
C48 N11 1.457(6)
C48 H48A 0.9800
C48 H48B 0.9800
C48 H48C 0.9800
N2 N3 1.373(4)
N7 N8 1.373(4)
Cl1 C49 1.693(10)
Cl2 C49 1.627(10)
C49 H49A 0.9900
C49 H49B 0.9900
